data_7221124
loop_
_publ_author_name
'Salmer\'on-Valverde, Amparo'
'Bern\`es, Sylvain'

_publ_section_title
;
 Crystal growth and characterization of solvated organic charge-transfer
 complexes built on TTF and 9-dicyanomethylenefluorene derivatives
;
_journal_issue 32
_journal_name_full CrystEngComm
_journal_page_first 6227
_journal_paper_doi 10.1039/C5CE01059D
_journal_volume 17
_journal_year 2015
_chemical_formula_moiety 'C16 H6 N4 O4, C6 H4 S4, 0.5(C6 H5 Cl)'
_chemical_formula_sum 'C25 H12.5 Cl0.5 N4 O4 S4'
_chemical_formula_weight 578.85
_chemical_melting_point 445
_chemical_name_systematic 'Tetrathiafulvalene 9-dicyanomethylene-2,7-dinitrofluorene chlorobenzene hemisolvate'
_chemical_properties_physical Air-sensitive
_space_group_crystal_system triclinic
_space_group_IT_number 2
_space_group_name_Hall '-P 1'
_space_group_name_H-M_alt 'P -1'
_symmetry_space_group_name_Hall '-P 1'
_symmetry_space_group_name_H-M 'P -1'
_atom_sites_solution_hydrogens geom
_atom_sites_solution_primary direct
_atom_sites_solution_secondary difmap
_audit_creation_date 2015-01-06
_audit_creation_method SHELXL-2014/7
_audit_update_record
;
2015-03-23 deposited with the CCDC.
2015-07-07 downloaded from the CCDC.
;
_cell_angle_alpha 81.218(7)
_cell_angle_beta 88.805(10)
_cell_angle_gamma 75.958(10)
_cell_formula_units_Z 2
_cell_length_a 7.3769(11)
_cell_length_b 9.3811(9)
_cell_length_c 18.9293(19)
_cell_measurement_reflns_used 60
_cell_measurement_temperature 298(2)
_cell_measurement_theta_max 11.97
_cell_measurement_theta_min 4.71
_cell_volume 1255.8(3)
_computing_cell_refinement XSCANS
_computing_data_collection 'XSCANS (Siemens, 1996)'
_computing_data_reduction XSCANS
_computing_molecular_graphics
;
SHELXTL-Plus (Siemens, 1996) and MERCURY (Macrae et al., 2008)
;
_computing_publication_material SHELXL-2014/7
_computing_structure_refinement 'SHELXL-2014/7 (Sheldrick, 2014)'
_computing_structure_solution 'SHELXS-2014/7 (Sheldrick, 2014)'
_diffrn_ambient_temperature 298(2)
_diffrn_measured_fraction_theta_full 0.997
_diffrn_measured_fraction_theta_max 0.997
_diffrn_measurement_device_type 'Bruker P4'
_diffrn_measurement_method '2\q/\w scans'
_diffrn_radiation_monochromator graphite
_diffrn_radiation_source X-ray
_diffrn_radiation_type MoK\a
_diffrn_radiation_wavelength 0.71073
_diffrn_reflns_av_R_equivalents 0.0244
_diffrn_reflns_av_unetI/netI 0.0478
_diffrn_reflns_Laue_measured_fraction_full 0.997
_diffrn_reflns_Laue_measured_fraction_max 0.997
_diffrn_reflns_limit_h_max 3
_diffrn_reflns_limit_h_min -8
_diffrn_reflns_limit_k_max 10
_diffrn_reflns_limit_k_min -11
_diffrn_reflns_limit_l_max 22
_diffrn_reflns_limit_l_min -22
_diffrn_reflns_number 6313
_diffrn_reflns_point_group_measured_fraction_full 0.997
_diffrn_reflns_point_group_measured_fraction_max 0.997
_diffrn_reflns_theta_full 24.991
_diffrn_reflns_theta_max 24.991
_diffrn_reflns_theta_min 2.178
_diffrn_source 'fine-focus sealed tube'
_diffrn_source_current 30
_diffrn_source_power 1.5
_diffrn_source_type FN4
_diffrn_source_voltage 50
_diffrn_standards_decay_% 1
_diffrn_standards_interval_count 97
_diffrn_standards_number 3
_exptl_absorpt_coefficient_mu 0.473
_exptl_absorpt_correction_T_max 0.35034
_exptl_absorpt_correction_T_min 0.31592
_exptl_absorpt_correction_type psi-scan
_exptl_absorpt_process_details ' XSCANS (Siemens, 1996)'
_exptl_crystal_colour dark_brown
_exptl_crystal_density_diffrn 1.531
_exptl_crystal_description irregular
_exptl_crystal_F_000 590
_exptl_crystal_recrystallization_method 'Re-crystallisation from solvent: Chlorobenzene'
_exptl_crystal_size_max 0.44
_exptl_crystal_size_mid 0.18
_exptl_crystal_size_min 0.10
_refine_diff_density_max 0.178
_refine_diff_density_min -0.301
_refine_diff_density_rms 0.047
_refine_ls_extinction_method none
_refine_ls_goodness_of_fit_ref 1.014
_refine_ls_hydrogen_treatment constr
_refine_ls_matrix_type full
_refine_ls_number_constraints 0
_refine_ls_number_parameters 370
_refine_ls_number_reflns 4400
_refine_ls_number_restraints 86
_refine_ls_restrained_S_all 1.010
_refine_ls_R_factor_all 0.0762
_refine_ls_R_factor_gt 0.0408
_refine_ls_shift/su_max 0.000
_refine_ls_shift/su_mean 0.000
_refine_ls_structure_factor_coef Fsqd
_refine_ls_weighting_details 'w=1/[\s^2^(Fo^2^)+(0.0448P)^2^+0.2671P] where P=(Fo^2^+2Fc^2^)/3'
_refine_ls_weighting_scheme calc
_refine_ls_wR_factor_gt 0.0921
_refine_ls_wR_factor_ref 0.1098
_reflns_Friedel_coverage 0.000
_reflns_number_gt 2808
_reflns_number_total 4400
_reflns_threshold_expression 'I > 2\s(I)'
_cod_data_source_file c5ce01059d2.cif
_cod_data_source_block 2
_cod_depositor_comments 'Adding full bibliography for 7221123--7221128.cif.'
_cod_original_formula_sum 'C25 H12.50 Cl0.50 N4 O4 S4'
_cod_database_code 7221124
_shelx_shelxl_version_number 2014/7

loop_
_space_group_symop_operation_xyz
'x, y, z'
'-x, -y, -z'

loop_
_atom_site_label
_atom_site_type_symbol
_atom_site_fract_x
_atom_site_fract_y
_atom_site_fract_z
_atom_site_U_iso_or_equiv
_atom_site_adp_type
_atom_site_occupancy
_atom_site_site_symmetry_order
_atom_site_calc_flag
_atom_site_refinement_flags_posn
_atom_site_refinement_flags_adp
_atom_site_refinement_flags_occupancy
C1 C 0.6080(4) 0.0074(3) 0.32235(14) 0.0460(7) Uani 1 1 d . . .
H1A H 0.6366 -0.0957 0.3261 0.055 Uiso 1 1 calc R U .
C2 C 0.6368(4) 0.0763(3) 0.37927(15) 0.0499(7) Uani 1 1 d . . .
C3 C 0.5976(4) 0.2285(3) 0.37644(16) 0.0567(8) Uani 1 1 d . . .
H3A H 0.6174 0.2698 0.4164 0.068 Uiso 1 1 calc R U .
C4 C 0.5281(4) 0.3191(3) 0.31302(15) 0.0548(8) Uani 1 1 d . . .
H4A H 0.5025 0.4220 0.3096 0.066 Uiso 1 1 calc R U .
C4A C 0.4975(4) 0.2538(3) 0.25518(14) 0.0416(6) Uani 1 1 d . . .
C4B C 0.4256(4) 0.3212(3) 0.18311(14) 0.0429(6) Uani 1 1 d . . .
C5 C 0.3800(4) 0.4689(3) 0.15128(16) 0.0541(8) Uani 1 1 d . . .
H5A H 0.3940 0.5433 0.1765 0.065 Uiso 1 1 calc R U .
C6 C 0.3133(4) 0.5037(3) 0.08149(15) 0.0546(8) Uani 1 1 d . . .
H6A H 0.2816 0.6020 0.0590 0.065 Uiso 1 1 calc R U .
C7 C 0.2943(4) 0.3903(3) 0.04559(14) 0.0474(7) Uani 1 1 d . . .
C8 C 0.3423(4) 0.2412(3) 0.07520(14) 0.0446(7) Uani 1 1 d . . .
H8A H 0.3289 0.1674 0.0494 0.053 Uiso 1 1 calc R U .
C8A C 0.4108(4) 0.2069(3) 0.14467(13) 0.0382(6) Uani 1 1 d . . .
C9 C 0.4793(4) 0.0620(3) 0.19110(13) 0.0396(6) Uani 1 1 d . . .
C9A C 0.5350(4) 0.0978(3) 0.25970(14) 0.0411(6) Uani 1 1 d . . .
C10 C 0.4907(4) -0.0752(3) 0.17376(14) 0.0429(6) Uani 1 1 d . . .
C11 C 0.5706(4) -0.2104(3) 0.22146(15) 0.0494(7) Uani 1 1 d . . .
N12 N 0.6349(4) -0.3188(3) 0.25762(14) 0.0691(8) Uani 1 1 d . . .
C13 C 0.4255(4) -0.0995(3) 0.10686(16) 0.0481(7) Uani 1 1 d . . .
N14 N 0.3729(4) -0.1229(3) 0.05410(14) 0.0638(7) Uani 1 1 d . . .
N15 N 0.7162(4) -0.0178(3) 0.44614(14) 0.0695(8) Uani 1 1 d . . .
O16 O 0.7692(4) -0.1508(3) 0.44619(13) 0.0966(9) Uani 1 1 d . . .
O17 O 0.7262(5) 0.0417(3) 0.49769(13) 0.1138(11) Uani 1 1 d . . .
N18 N 0.2199(4) 0.4292(3) -0.02793(13) 0.0619(7) Uani 1 1 d . . .
O19 O 0.1977(4) 0.3308(3) -0.05893(13) 0.0950(9) Uani 1 1 d . . .
O20 O 0.1819(5) 0.5580(3) -0.05497(13) 0.1097(11) Uani 1 1 d . . .
S21 S 0.07795(12) -0.14038(8) 0.23679(4) 0.0629(2) Uani 1 1 d . . .
C22 C -0.0102(4) -0.1744(4) 0.15901(18) 0.0652(9) Uani 1 1 d . . .
H22A H -0.0111 -0.2704 0.1523 0.078 Uiso 1 1 calc R U .
C23 C -0.0769(5) -0.0581(4) 0.10894(18) 0.0656(9) Uani 1 1 d . . .
H23A H -0.1243 -0.0705 0.0657 0.079 Uiso 1 1 calc R U .
S24 S -0.07289(12) 0.11692(9) 0.12655(4) 0.0605(2) Uani 1 1 d . . .
C25 C 0.0166(4) 0.0542(3) 0.21414(15) 0.0502(7) Uani 1 1 d . . .
C26 C 0.0322(4) 0.1460(3) 0.26108(15) 0.0500(7) Uani 1 1 d . . .
S27 S -0.03417(12) 0.34052(8) 0.23972(4) 0.0614(2) Uani 1 1 d . . .
C28 C 0.0003(5) 0.3693(4) 0.32608(19) 0.0759(10) Uani 1 1 d . . .
H28A H -0.0277 0.4650 0.3378 0.091 Uiso 1 1 calc R U .
C29 C 0.0671(5) 0.2532(4) 0.37499(19) 0.0750(10) Uani 1 1 d . . .
H29A H 0.0887 0.2647 0.4218 0.090 Uiso 1 1 calc R U .
S30 S 0.11336(11) 0.07860(9) 0.34937(4) 0.0618(2) Uani 1 1 d . . .
Cl1 Cl 0.8009(9) 0.3683(6) 0.5673(4) 0.171(2) Uani 0.5 1 d . . P
C31 C 0.6004(15) 0.4564(10) 0.5236(6) 0.092(3) Uani 0.5 1 d D U P
C32 C 0.599(3) 0.5642(14) 0.4649(8) 0.108(6) Uani 0.5 1 d D U P
H32A H 0.7095 0.5879 0.4489 0.130 Uiso 0.5 1 d R U P
C33 C 0.432(2) 0.6365(12) 0.4302(6) 0.124(5) Uani 0.5 1 d D U P
H33A H 0.4296 0.7083 0.3902 0.148 Uiso 0.5 1 d R U P
C34 C 0.268(2) 0.6044(18) 0.4554(8) 0.156(9) Uani 0.5 1 d D U P
H34A H 0.1533 0.6554 0.4344 0.187 Uiso 0.5 1 d R U P
C35 C 0.2725(18) 0.4913(16) 0.5108(7) 0.112(4) Uani 0.5 1 d D U P
H35A H 0.1628 0.4635 0.5248 0.135 Uiso 0.5 1 d R U P
C36 C 0.440(2) 0.423(2) 0.5470(9) 0.096(5) Uani 0.5 1 d D U P
H36A H 0.4412 0.3518 0.5872 0.115 Uiso 0.5 1 d R U P

loop_
_atom_site_aniso_label
_atom_site_aniso_U_11
_atom_site_aniso_U_22
_atom_site_aniso_U_33
_atom_site_aniso_U_23
_atom_site_aniso_U_13
_atom_site_aniso_U_12
C1 0.0503(18) 0.0391(14) 0.0492(16) -0.0042(12) -0.0044(13) -0.0128(13)
C2 0.0511(18) 0.0522(17) 0.0454(16) 0.0003(13) -0.0074(14) -0.0147(14)
C3 0.069(2) 0.0581(19) 0.0487(17) -0.0145(14) -0.0054(15) -0.0212(16)
C4 0.067(2) 0.0441(16) 0.0541(18) -0.0106(14) -0.0037(15) -0.0133(15)
C4A 0.0423(16) 0.0391(14) 0.0462(16) -0.0086(12) 0.0000(12) -0.0137(12)
C4B 0.0460(17) 0.0360(14) 0.0470(15) -0.0041(12) -0.0019(13) -0.0116(12)
C5 0.071(2) 0.0343(15) 0.0595(19) -0.0081(13) -0.0067(16) -0.0165(14)
C6 0.068(2) 0.0339(15) 0.0583(19) 0.0015(13) -0.0068(16) -0.0098(14)
C7 0.0512(18) 0.0418(15) 0.0456(16) -0.0007(12) -0.0038(13) -0.0081(13)
C8 0.0468(17) 0.0380(15) 0.0486(16) -0.0069(12) -0.0014(13) -0.0093(13)
C8A 0.0374(15) 0.0317(13) 0.0447(15) -0.0053(11) 0.0013(12) -0.0071(11)
C9 0.0376(15) 0.0345(14) 0.0463(15) -0.0051(11) 0.0018(12) -0.0086(12)
C9A 0.0418(16) 0.0394(14) 0.0434(15) -0.0051(12) 0.0010(13) -0.0133(12)
C10 0.0423(16) 0.0364(14) 0.0498(16) -0.0052(12) -0.0003(13) -0.0097(12)
C11 0.0547(19) 0.0354(15) 0.0585(18) -0.0076(13) -0.0014(15) -0.0115(14)
N12 0.090(2) 0.0394(14) 0.0719(18) 0.0005(13) -0.0103(16) -0.0082(14)
C13 0.0546(18) 0.0365(14) 0.0535(18) -0.0089(13) 0.0046(15) -0.0109(13)
N14 0.081(2) 0.0549(15) 0.0594(17) -0.0168(13) 0.0011(15) -0.0186(14)
N15 0.086(2) 0.072(2) 0.0524(17) 0.0009(14) -0.0170(15) -0.0261(17)
O16 0.149(3) 0.0610(16) 0.0760(17) 0.0137(12) -0.0441(16) -0.0289(16)
O17 0.185(3) 0.0946(19) 0.0540(15) -0.0115(14) -0.0418(18) -0.016(2)
N18 0.0705(19) 0.0546(16) 0.0554(16) -0.0015(13) -0.0103(13) -0.0088(14)
O19 0.143(3) 0.0660(15) 0.0720(16) -0.0074(13) -0.0459(16) -0.0147(15)
O20 0.189(3) 0.0532(15) 0.0736(16) 0.0216(12) -0.0443(18) -0.0193(17)
S21 0.0631(6) 0.0504(4) 0.0695(5) 0.0023(4) -0.0036(4) -0.0097(4)
C22 0.060(2) 0.0567(19) 0.082(2) -0.0175(17) 0.0013(18) -0.0147(17)
C23 0.062(2) 0.074(2) 0.067(2) -0.0197(18) 0.0002(17) -0.0217(18)
S24 0.0607(5) 0.0599(5) 0.0552(5) 0.0011(4) -0.0030(4) -0.0097(4)
C25 0.0437(17) 0.0497(16) 0.0524(17) 0.0004(14) 0.0014(14) -0.0073(14)
C26 0.0410(17) 0.0554(17) 0.0501(17) -0.0007(14) 0.0018(13) -0.0096(14)
S27 0.0662(6) 0.0510(4) 0.0623(5) -0.0034(4) 0.0022(4) -0.0083(4)
C28 0.084(3) 0.065(2) 0.080(2) -0.0223(19) -0.004(2) -0.014(2)
C29 0.074(2) 0.087(3) 0.064(2) -0.0185(19) -0.0076(19) -0.014(2)
S30 0.0569(5) 0.0689(5) 0.0534(5) 0.0007(4) -0.0041(4) -0.0090(4)
Cl1 0.167(4) 0.120(3) 0.231(6) -0.059(3) -0.056(4) -0.019(3)
C31 0.127(9) 0.066(6) 0.100(8) -0.036(6) 0.015(7) -0.042(6)
C32 0.129(14) 0.074(11) 0.147(15) -0.047(10) 0.035(12) -0.057(11)
C33 0.181(14) 0.086(8) 0.116(10) -0.038(6) 0.082(10) -0.048(9)
C34 0.18(2) 0.161(15) 0.107(11) -0.073(10) -0.029(14) 0.022(16)
C35 0.137(10) 0.119(10) 0.117(9) -0.053(7) 0.050(8) -0.083(9)
C36 0.126(12) 0.099(13) 0.076(8) -0.026(8) 0.034(9) -0.046(10)

loop_
_atom_type_symbol
_atom_type_description
_atom_type_scat_dispersion_real
_atom_type_scat_dispersion_imag
_atom_type_scat_source
C C 0.0033 0.0016 'International Tables Vol C Tables 4.2.6.8 and 6.1.1.4'
H H 0.0000 0.0000 'International Tables Vol C Tables 4.2.6.8 and 6.1.1.4'
N N 0.0061 0.0033 'International Tables Vol C Tables 4.2.6.8 and 6.1.1.4'
O O 0.0106 0.0060 'International Tables Vol C Tables 4.2.6.8 and 6.1.1.4'
S S 0.1246 0.1234 'International Tables Vol C Tables 4.2.6.8 and 6.1.1.4'
Cl Cl 0.1484 0.1585 'International Tables Vol C Tables 4.2.6.8 and 6.1.1.4'

loop_
_geom_angle_atom_site_label_1
_geom_angle_atom_site_label_2
_geom_angle_atom_site_label_3
_geom_angle
_geom_angle_site_symmetry_1
_geom_angle_site_symmetry_3
C2 C1 C9A 117.3(2) . .
C2 C1 H1A 121.3 . .
C9A C1 H1A 121.3 . .
C3 C2 C1 123.6(3) . .
C3 C2 N15 118.2(3) . .
C1 C2 N15 118.2(3) . .
C2 C3 C4 119.0(3) . .
C2 C3 H3A 120.5 . .
C4 C3 H3A 120.5 . .
C4A C4 C3 118.9(3) . .
C4A C4 H4A 120.6 . .
C3 C4 H4A 120.6 . .
C4 C4A C9A 121.2(2) . .
C4 C4A C4B 130.4(2) . .
C9A C4A C4B 108.4(2) . .
C5 C4B C8A 121.0(2) . .
C5 C4B C4A 130.4(2) . .
C8A C4B C4A 108.6(2) . .
C6 C5 C4B 118.9(3) . .
C6 C5 H5A 120.5 . .
C4B C5 H5A 120.5 . .
C7 C6 C5 119.0(2) . .
C7 C6 H6A 120.5 . .
C5 C6 H6A 120.5 . .
C6 C7 C8 123.6(3) . .
C6 C7 N18 118.4(2) . .
C8 C7 N18 118.0(2) . .
C8A C8 C7 117.1(2) . .
C8A C8 H8A 121.4 . .
C7 C8 H8A 121.4 . .
C8 C8A C4B 120.3(2) . .
C8 C8A C9 131.2(2) . .
C4B C8A C9 108.5(2) . .
C10 C9 C9A 127.3(2) . .
C10 C9 C8A 127.0(2) . .
C9A C9 C8A 105.7(2) . .
C1 C9A C4A 120.0(2) . .
C1 C9A C9 131.3(2) . .
C4A C9A C9 108.7(2) . .
C9 C10 C13 123.6(2) . .
C9 C10 C11 122.7(2) . .
C13 C10 C11 113.8(2) . .
N12 C11 C10 178.3(3) . .
N14 C13 C10 178.1(3) . .
O17 N15 O16 123.8(3) . .
O17 N15 C2 118.2(3) . .
O16 N15 C2 118.0(3) . .
O20 N18 O19 122.5(3) . .
O20 N18 C7 118.8(3) . .
O19 N18 C7 118.7(2) . .
C22 S21 C25 95.30(15) . .
C23 C22 S21 117.5(3) . .
C23 C22 H22A 121.2 . .
S21 C22 H22A 121.2 . .
C22 C23 S24 118.1(3) . .
C22 C23 H23A 120.9 . .
S24 C23 H23A 120.9 . .
C23 S24 C25 94.83(15) . .
C26 C25 S21 122.5(2) . .
C26 C25 S24 123.7(2) . .
S21 C25 S24 113.81(17) . .
C25 C26 S27 122.9(2) . .
C25 C26 S30 122.2(2) . .
S27 C26 S30 114.95(17) . .
C28 S27 C26 93.92(16) . .
C29 C28 S27 118.8(3) . .
C29 C28 H28A 120.6 . .
S27 C28 H28A 120.6 . .
C28 C29 S30 117.9(3) . .
C28 C29 H29A 121.0 . .
S30 C29 H29A 121.0 . .
C29 S30 C26 94.25(16) . .
C34 Cl1 C31 12.5(18) 2_666 .
C34 Cl1 C33 47.3(17) 2_666 2_666
C31 Cl1 C33 41.3(6) . 2_666
C34 Cl1 C35 38.2(17) 2_666 2_666
C31 Cl1 C35 42.9(6) . 2_666
C33 Cl1 C35 84.0(5) 2_666 2_666
C34 C31 C33 75.0(10) 2_666 2_666
C34 C31 C35 71.1(9) 2_666 2_666
C33 C31 C35 146.0(14) 2_666 2_666
C34 C31 C36 122.6(9) 2_666 .
C33 C31 C36 47.7(8) 2_666 .
C35 C31 C36 166.0(9) 2_666 .
C34 C31 C32 116.8(11) 2_666 .
C33 C31 C32 167.3(11) 2_666 .
C35 C31 C32 45.9(9) 2_666 .
C36 C31 C32 120.2(8) . .
C34 C31 C32 133.5(14) 2_666 2_666
C33 C31 C32 59.0(8) 2_666 2_666
C35 C31 C32 154.2(15) 2_666 2_666
C36 C31 C32 11.9(8) . 2_666
C32 C31 C32 108.7(12) . 2_666
C34 C31 C36 126.7(13) 2_666 2_666
C33 C31 C36 156.5(13) 2_666 2_666
C35 C31 C36 56.3(8) 2_666 2_666
C36 C31 C36 109.8(8) . 2_666
C32 C31 C36 10.8(11) . 2_666
C32 C31 C36 98.1(10) 2_666 2_666
C34 C31 Cl1 7.7(11) 2_666 .
C33 C31 Cl1 71.9(11) 2_666 .
C35 C31 Cl1 74.6(11) 2_666 .
C36 C31 Cl1 119.3(9) . .
C32 C31 Cl1 120.4(12) . .
C32 C31 Cl1 130.8(12) 2_666 .
C36 C31 Cl1 130.8(12) 2_666 .
C34 C31 C31 170.2(15) 2_666 2_666
C33 C31 C31 109.1(12) 2_666 2_666
C35 C31 C31 104.3(12) 2_666 2_666
C36 C31 C31 61.8(7) . 2_666
C32 C31 C31 58.5(10) . 2_666
C32 C31 C31 50.2(6) 2_666 2_666
C36 C31 C31 48.0(7) 2_666 2_666
Cl1 C31 C31 177.9(11) . 2_666
C36 C32 C35 164(6) 2_666 2_666
C36 C32 C33 14(5) 2_666 .
C35 C32 C33 177.6(15) 2_666 .
C36 C32 C31 122(6) 2_666 .
C35 C32 C31 62.0(10) 2_666 .
C33 C32 C31 119.6(13) . .
C36 C32 C31 52(5) 2_666 2_666
C35 C32 C31 133.1(15) 2_666 2_666
C33 C32 C31 48.3(7) . 2_666
C31 C32 C31 71.3(12) . 2_666
C36 C32 H32A 116.1 2_666 .
C35 C32 H32A 58.3 2_666 .
C33 C32 H32A 120.1 . .
C31 C32 H32A 120.3 . .
C31 C32 H32A 168.1 2_666 .
C36 C33 C31 73.6(14) 2_666 2_666
C36 C33 C34 121.0(14) 2_666 .
C31 C33 C34 47.5(8) 2_666 .
C36 C33 C32 4.6(16) 2_666 .
C31 C33 C32 72.7(11) 2_666 .
C34 C33 C32 119.9(9) . .
C36 C33 Cl1 140.1(14) 2_666 2_666
C31 C33 Cl1 66.9(9) 2_666 2_666
C34 C33 Cl1 20.3(6) . 2_666
C32 C33 Cl1 139.6(9) . 2_666
C36 C33 H33A 119.1 2_666 .
C31 C33 H33A 166.3 2_666 .
C34 C33 H33A 119.8 . .
C32 C33 H33A 120.3 . .
Cl1 C33 H33A 99.9 2_666 .
Cl1 C34 C31 160(3) 2_666 2_666
Cl1 C34 C35 125(2) 2_666 .
C31 C34 C35 62.5(9) 2_666 .
Cl1 C34 C33 112(2) 2_666 .
C31 C34 C33 57.5(9) 2_666 .
C35 C34 C33 120.0(8) . .
Cl1 C34 H34A 16.8 2_666 .
C31 C34 H34A 176.5 2_666 .
C35 C34 H34A 118.5 . .
C33 C34 H34A 121.5 . .
C32 C35 C31 72.1(10) 2_666 2_666
C32 C35 C34 118.4(11) 2_666 .
C31 C35 C34 46.5(7) 2_666 .
C32 C35 C36 4.0(14) 2_666 .
C31 C35 C36 73.4(13) 2_666 .
C34 C35 C36 119.3(14) . .
C32 C35 Cl1 134.6(11) 2_666 2_666
C31 C35 Cl1 62.5(8) 2_666 2_666
C34 C35 Cl1 17.1(8) . 2_666
C36 C35 Cl1 135.9(11) . 2_666
C32 C35 H35A 121.8 2_666 .
C31 C35 H35A 165.0 2_666 .
C34 C35 H35A 119.8 . .
C36 C35 H35A 120.9 . .
Cl1 C35 H35A 103.2 2_666 .
C32 C36 C33 162(6) 2_666 2_666
C32 C36 C31 116(5) 2_666 .
C33 C36 C31 58.7(12) 2_666 .
C32 C36 C35 12(4) 2_666 .
C33 C36 C35 173(2) 2_666 .
C31 C36 C35 120.6(10) . .
C32 C36 C31 47(5) 2_666 2_666
C33 C36 C31 128.4(17) 2_666 2_666
C31 C36 C31 70.2(8) . 2_666
C35 C36 C31 50.4(8) . 2_666
C32 C36 H36A 122.5 2_666 .
C33 C36 H36A 61.4 2_666 .
C31 C36 H36A 119.9 . .
C35 C36 H36A 119.5 . .
C31 C36 H36A 169.8 2_666 .

loop_
_geom_bond_atom_site_label_1
_geom_bond_atom_site_label_2
_geom_bond_distance
_geom_bond_site_symmetry_2
C1 C2 1.383(4) .
C1 C9A 1.384(4) .
C1 H1A 0.9300 .
C2 C3 1.379(4) .
C2 N15 1.471(4) .
C3 C4 1.389(4) .
C3 H3A 0.9300 .
C4 C4A 1.381(4) .
C4 H4A 0.9300 .
C4A C9A 1.411(3) .
C4A C4B 1.465(4) .
C4B C5 1.387(4) .
C4B C8A 1.410(3) .
C5 C6 1.383(4) .
C5 H5A 0.9300 .
C6 C7 1.383(4) .
C6 H6A 0.9300 .
C7 C8 1.387(4) .
C7 N18 1.466(4) .
C8 C8A 1.381(4) .
C8 H8A 0.9300 .
C8A C9 1.482(3) .
C9 C10 1.359(3) .
C9 C9A 1.480(4) .
C10 C13 1.433(4) .
C10 C11 1.443(4) .
C11 N12 1.138(3) .
C13 N14 1.149(3) .
N15 O17 1.207(3) .
N15 O16 1.214(3) .
N18 O20 1.205(3) .
N18 O19 1.210(3) .
S21 C22 1.725(3) .
S21 C25 1.758(3) .
C22 C23 1.332(4) .
C22 H22A 0.9300 .
C23 S24 1.732(3) .
C23 H23A 0.9300 .
S24 C25 1.758(3) .
C25 C26 1.353(4) .
C26 S27 1.755(3) .
C26 S30 1.757(3) .
S27 C28 1.731(3) .
C28 C29 1.318(5) .
C28 H28A 0.9300 .
C29 S30 1.732(4) .
C29 H29A 0.9300 .
Cl1 C34 0.650(14) 2_666
Cl1 C31 1.674(11) .
Cl1 C33 1.730(19) 2_666
Cl1 C35 1.819(17) 2_666
C31 C34 1.049(16) 2_666
C31 C33 1.200(15) 2_666
C31 C35 1.283(16) 2_666
C31 C36 1.347(18) .
C31 C32 1.382(8) .
C31 C32 1.54(2) 2_666
C31 C36 1.60(2) 2_666
C31 C31 1.71(2) 2_666
C32 C36 0.35(2) 2_666
C32 C35 1.043(19) 2_666
C32 C33 1.377(8) .
C32 C31 1.54(2) 2_666
C32 H32A 0.9300 .
C33 C36 1.038(18) 2_666
C33 C31 1.200(15) 2_666
C33 C34 1.375(10) .
C33 Cl1 1.730(19) 2_666
C33 H33A 0.9299 .
C34 Cl1 0.650(14) 2_666
C34 C31 1.049(16) 2_666
C34 C35 1.369(8) .
C34 H34A 0.9300 .
C35 C32 1.043(19) 2_666
C35 C31 1.283(16) 2_666
C35 C36 1.386(8) .
C35 Cl1 1.819(17) 2_666
C35 H35A 0.9300 .
C36 C32 0.35(2) 2_666
C36 C33 1.038(18) 2_666
C36 C31 1.60(2) 2_666
C36 H36A 0.9299 .

loop_
_geom_hbond_atom_site_label_D
_geom_hbond_atom_site_label_H
_geom_hbond_atom_site_label_A
_geom_hbond_distance_DH
_geom_hbond_distance_HA
_geom_hbond_distance_DA
_geom_hbond_angle_DHA
_geom_hbond_site_symmetry_A
C1 H1A N12 0.93 2.63 3.427(4) 144.5 .
C8 H8A N14 0.93 2.65 3.451(4) 144.6 .
C22 H22A O19 0.93 2.48 3.098(4) 124.5 2
C23 H23A O19 0.93 2.65 3.181(4) 117.0 2
C32 H32A O16 0.93 2.59 3.189(15) 123.0 1_565

loop_
_geom_torsion_atom_site_label_1
_geom_torsion_atom_site_label_2
_geom_torsion_atom_site_label_3
_geom_torsion_atom_site_label_4
_geom_torsion
_geom_torsion_site_symmetry_1
_geom_torsion_site_symmetry_4
C9A C1 C2 C3 -0.3(4) . .
C9A C1 C2 N15 -179.3(3) . .
C1 C2 C3 C4 -1.0(5) . .
N15 C2 C3 C4 178.0(3) . .
C2 C3 C4 C4A 1.1(4) . .
C3 C4 C4A C9A 0.2(4) . .
C3 C4 C4A C4B 179.7(3) . .
C4 C4A C4B C5 4.9(5) . .
C9A C4A C4B C5 -175.5(3) . .
C4 C4A C4B C8A -176.8(3) . .
C9A C4A C4B C8A 2.7(3) . .
C8A C4B C5 C6 2.1(4) . .
C4A C4B C5 C6 -179.8(3) . .
C4B C5 C6 C7 -0.1(5) . .
C5 C6 C7 C8 -1.4(5) . .
C5 C6 C7 N18 178.8(3) . .
C6 C7 C8 C8A 0.7(4) . .
N18 C7 C8 C8A -179.6(2) . .
C7 C8 C8A C4B 1.5(4) . .
C7 C8 C8A C9 -178.0(3) . .
C5 C4B C8A C8 -2.9(4) . .
C4A C4B C8A C8 178.6(2) . .
C5 C4B C8A C9 176.7(3) . .
C4A C4B C8A C9 -1.8(3) . .
C8 C8A C9 C10 0.5(5) . .
C4B C8A C9 C10 -179.0(3) . .
C8 C8A C9 C9A 179.7(3) . .
C4B C8A C9 C9A 0.2(3) . .
C2 C1 C9A C4A 1.6(4) . .
C2 C1 C9A C9 -176.6(3) . .
C4 C4A C9A C1 -1.6(4) . .
C4B C4A C9A C1 178.8(2) . .
C4 C4A C9A C9 177.0(3) . .
C4B C4A C9A C9 -2.6(3) . .
C10 C9 C9A C1 -0.9(5) . .
C8A C9 C9A C1 179.9(3) . .
C10 C9 C9A C4A -179.3(3) . .
C8A C9 C9A C4A 1.5(3) . .
C9A C9 C10 C13 177.1(3) . .
C8A C9 C10 C13 -3.8(4) . .
C9A C9 C10 C11 -3.1(4) . .
C8A C9 C10 C11 176.0(3) . .
C3 C2 N15 O17 7.3(5) . .
C1 C2 N15 O17 -173.6(3) . .
C3 C2 N15 O16 -172.2(3) . .
C1 C2 N15 O16 6.8(4) . .
C6 C7 N18 O20 1.6(4) . .
C8 C7 N18 O20 -178.2(3) . .
C6 C7 N18 O19 -177.8(3) . .
C8 C7 N18 O19 2.4(4) . .
C25 S21 C22 C23 4.5(3) . .
S21 C22 C23 S24 -1.0(4) . .
C22 C23 S24 C25 -3.2(3) . .
C22 S21 C25 C26 171.6(3) . .
C22 S21 C25 S24 -6.47(19) . .
C23 S24 C25 C26 -172.0(3) . .
C23 S24 C25 S21 6.05(19) . .
S21 C25 C26 S27 -178.36(16) . .
S24 C25 C26 S27 -0.5(4) . .
S21 C25 C26 S30 -0.6(4) . .
S24 C25 C26 S30 177.28(16) . .
C25 C26 S27 C28 173.2(3) . .
S30 C26 S27 C28 -4.7(2) . .
C26 S27 C28 C29 3.3(3) . .
S27 C28 C29 S30 -0.7(4) . .
C28 C29 S30 C26 -2.3(3) . .
C25 C26 S30 C29 -173.5(3) . .
S27 C26 S30 C29 4.4(2) . .
C33 Cl1 C31 C34 -113(8) 2_666 2_666
C35 Cl1 C31 C34 62(7) 2_666 2_666
C34 Cl1 C31 C33 113(7) 2_666 2_666
C35 Cl1 C31 C33 174.5(10) 2_666 2_666
C34 Cl1 C31 C35 -62(7) 2_666 2_666
C33 Cl1 C31 C35 -174.5(10) 2_666 2_666
C34 Cl1 C31 C36 117(7) 2_666 .
C33 Cl1 C31 C36 4.6(13) 2_666 .
C35 Cl1 C31 C36 179.1(14) 2_666 .
C34 Cl1 C31 C32 -64(7) 2_666 .
C33 Cl1 C31 C32 -176.6(10) 2_666 .
C35 Cl1 C31 C32 -2.0(9) 2_666 .
C34 Cl1 C31 C32 114(7) 2_666 2_666
C33 Cl1 C31 C32 0.7(10) 2_666 2_666
C35 Cl1 C31 C32 175.3(15) 2_666 2_666
C34 Cl1 C31 C36 -60(7) 2_666 2_666
C33 Cl1 C31 C36 -172.8(17) 2_666 2_666
C35 Cl1 C31 C36 1.7(13) 2_666 2_666
C34 C31 C32 C36 157(6) 2_666 2_666
C33 C31 C32 C36 0(8) 2_666 2_666
C35 C31 C32 C36 162(7) 2_666 2_666
C36 C31 C32 C36 -16(7) . 2_666
C32 C31 C32 C36 -13(6) 2_666 2_666
Cl1 C31 C32 C36 165(6) . 2_666
C31 C31 C32 C36 -13(6) 2_666 2_666
C34 C31 C32 C35 -5.0(16) 2_666 2_666
C33 C31 C32 C35 -162(4) 2_666 2_666
C36 C31 C32 C35 -178.4(15) . 2_666
C32 C31 C32 C35 -175.1(15) 2_666 2_666
C36 C31 C32 C35 -162(7) 2_666 2_666
Cl1 C31 C32 C35 2.7(12) . 2_666
C31 C31 C32 C35 -175.1(15) 2_666 2_666
C34 C31 C32 C33 172.9(15) 2_666 .
C33 C31 C32 C33 16(4) 2_666 .
C35 C31 C32 C33 177.9(17) 2_666 .
C36 C31 C32 C33 -0.5(19) . .
C32 C31 C32 C33 2.8(8) 2_666 .
C36 C31 C32 C33 16(6) 2_666 .
Cl1 C31 C32 C33 -179.3(10) . .
C31 C31 C32 C33 2.8(8) 2_666 .
C34 C31 C32 C31 170.1(17) 2_666 2_666
C33 C31 C32 C31 13(4) 2_666 2_666
C35 C31 C32 C31 175.1(15) 2_666 2_666
C36 C31 C32 C31 -3.3(15) . 2_666
C32 C31 C32 C31 0.000(1) 2_666 2_666
C36 C31 C32 C31 13(6) 2_666 2_666
Cl1 C31 C32 C31 177.9(11) . 2_666
C31 C32 C33 C36 -103(20) . 2_666
C31 C32 C33 C36 -100(20) 2_666 2_666
C36 C32 C33 C31 100(20) 2_666 2_666
C31 C32 C33 C31 -3.6(10) . 2_666
C36 C32 C33 C34 106(20) 2_666 .
C31 C32 C33 C34 2.1(15) . .
C31 C32 C33 C34 5.7(12) 2_666 .
C36 C32 C33 Cl1 99(20) 2_666 2_666
C31 C32 C33 Cl1 -4.5(18) . 2_666
C31 C32 C33 Cl1 -0.9(12) 2_666 2_666
C36 C33 C34 Cl1 -162(3) 2_666 2_666
C31 C33 C34 Cl1 -160(3) 2_666 2_666
C32 C33 C34 Cl1 -168(2) . 2_666
C36 C33 C34 C31 -2(2) 2_666 2_666
C32 C33 C34 C31 -7.4(15) . 2_666
Cl1 C33 C34 C31 160(3) 2_666 2_666
C36 C33 C34 C35 -1(3) 2_666 .
C31 C33 C34 C35 1.3(11) 2_666 .
C32 C33 C34 C35 -6(2) . .
Cl1 C33 C34 C35 162(4) 2_666 .
Cl1 C34 C35 C32 163(3) 2_666 2_666
C31 C34 C35 C32 5.1(17) 2_666 2_666
C33 C34 C35 C32 4(2) . 2_666
Cl1 C34 C35 C31 158(4) 2_666 2_666
C33 C34 C35 C31 -1.2(11) . 2_666
Cl1 C34 C35 C36 167(3) 2_666 .
C31 C34 C35 C36 9.6(18) 2_666 .
C33 C34 C35 C36 8(2) . .
C31 C34 C35 Cl1 -158(4) 2_666 2_666
C33 C34 C35 Cl1 -159(4) . 2_666
C34 C31 C36 C32 -158(6) 2_666 2_666
C33 C31 C36 C32 -160(7) 2_666 2_666
C35 C31 C36 C32 11(10) 2_666 2_666
C32 C31 C36 C32 15(7) . 2_666
C36 C31 C36 C32 12(5) 2_666 2_666
Cl1 C31 C36 C32 -166(6) . 2_666
C31 C31 C36 C32 12(5) 2_666 2_666
C34 C31 C36 C33 2(2) 2_666 2_666
C35 C31 C36 C33 171(5) 2_666 2_666
C32 C31 C36 C33 175.2(10) . 2_666
C32 C31 C36 C33 160(7) 2_666 2_666
C36 C31 C36 C33 172.0(19) 2_666 2_666
Cl1 C31 C36 C33 -5.9(17) . 2_666
C31 C31 C36 C33 172.0(19) 2_666 2_666
C34 C31 C36 C35 -170.2(18) 2_666 .
C33 C31 C36 C35 -172(3) 2_666 .
C35 C31 C36 C35 -2(7) 2_666 .
C32 C31 C36 C35 3(3) . .
C32 C31 C36 C35 -13(5) 2_666 .
C36 C31 C36 C35 -0.4(14) 2_666 .
Cl1 C31 C36 C35 -178.3(14) . .
C31 C31 C36 C35 -0.4(14) 2_666 .
C34 C31 C36 C31 -169.8(18) 2_666 2_666
C33 C31 C36 C31 -172.0(19) 2_666 2_666
C35 C31 C36 C31 -1(5) 2_666 2_666
C32 C31 C36 C31 3.2(14) . 2_666
C32 C31 C36 C31 -12(5) 2_666 2_666
C36 C31 C36 C31 -0.002(1) 2_666 2_666
Cl1 C31 C36 C31 -177.9(11) . 2_666
C31 C35 C36 C32 -70(21) 2_666 2_666
C34 C35 C36 C32 -78(21) . 2_666
Cl1 C35 C36 C32 -72(21) 2_666 2_666
C32 C35 C36 C31 71(21) 2_666 .
C31 C35 C36 C31 0.4(17) 2_666 .
C34 C35 C36 C31 -7(3) . .
Cl1 C35 C36 C31 -2(3) 2_666 .
C32 C35 C36 C31 70(21) 2_666 2_666
C34 C35 C36 C31 -7.2(14) . 2_666
Cl1 C35 C36 C31 -2.0(15) 2_666 2_666
